data_1520357
loop_
_publ_author_name
'Coles, Simon J.'
'Hursthouse, Michael B.'
'Kilic, A.'
'Davies, David B.'

_publ_section_title
;
 C12H48Cl8N6O4P6
;
_journal_name_full 'Crystal Structure Report Archive'
_journal_page_first 717
_journal_year 2009
_chemical_formula_sum 'C12 H24 Cl8 N6 O4 P6'
_chemical_formula_weight 785.79
_space_group_IT_number 2
_symmetry_cell_setting triclinic
_symmetry_space_group_name_Hall '-P 1'
_symmetry_space_group_name_H-M 'P -1'
_atom_sites_solution_hydrogens geom
_atom_sites_solution_primary direct
_atom_sites_solution_secondary difmap
_cell_angle_alpha 72.775(3)
_cell_angle_beta 72.933(3)
_cell_angle_gamma 73.224(3)
_cell_formula_units_Z 2
_cell_length_a 10.1145(4)
_cell_length_b 10.9859(5)
_cell_length_c 15.0878(6)
_cell_measurement_reflns_used 28139
_cell_measurement_temperature 120(2)
_cell_measurement_theta_max 27.48
_cell_measurement_theta_min 2.91
_cell_volume 1492.97(11)
_computing_cell_refinement 'DENZO (Otwinowski & Minor, 1997) & COLLECT (Hooft, R.W.W., 1998)'
_computing_data_collection 'COLLECT (Hooft, R.W.W., 1998)'
_computing_data_reduction 'DENZO (Otwinowski & Minor, 1997) & COLLECT (Hooft, R.W.W., 1998)'
_computing_structure_refinement 'SHELXL-97 (Sheldrick, 2008)'
_computing_structure_solution 'SHELXS-97 (Sheldrick, 2008)'
_diffrn_ambient_temperature 120(2)
_diffrn_detector_area_resol_mean 9.091
_diffrn_measured_fraction_theta_full 0.995
_diffrn_measured_fraction_theta_max 0.995
_diffrn_measurement_device_type 'Bruker-Nonius Roper CCD camera on \k-goniostat'
_diffrn_measurement_method '\f & \w scans'
_diffrn_radiation_monochromator graphite
_diffrn_radiation_source 'Bruker-Nonius FR591 rotating anode'
_diffrn_radiation_type MoK\a
_diffrn_radiation_wavelength 0.71073
_diffrn_reflns_av_R_equivalents 0.1098
_diffrn_reflns_av_sigmaI/netI 0.1023
_diffrn_reflns_limit_h_max 13
_diffrn_reflns_limit_h_min -13
_diffrn_reflns_limit_k_max 14
_diffrn_reflns_limit_k_min -14
_diffrn_reflns_limit_l_max 19
_diffrn_reflns_limit_l_min -19
_diffrn_reflns_number 34049
_diffrn_reflns_theta_full 27.50
_diffrn_reflns_theta_max 27.50
_diffrn_reflns_theta_min 3.10
_exptl_absorpt_coefficient_mu 1.110
_exptl_absorpt_correction_T_max 0.9781
_exptl_absorpt_correction_T_min 0.7612
_exptl_absorpt_correction_type multi-scan
_exptl_absorpt_process_details
'Sheldrick, G. M. (2007). SADABS. Version 2007/2. Bruker AXS Inc., Madison, Wisconsin, USA.'
_exptl_crystal_colour colourless
_exptl_crystal_density_diffrn 1.748
_exptl_crystal_density_method 'not measured'
_exptl_crystal_description blade
_exptl_crystal_F_000 792
_exptl_crystal_size_max 0.26
_exptl_crystal_size_mid 0.09
_exptl_crystal_size_min 0.02
_refine_diff_density_max 0.549
_refine_diff_density_min -0.508
_refine_diff_density_rms 0.120
_refine_ls_extinction_method none
_refine_ls_goodness_of_fit_ref 1.033
_refine_ls_hydrogen_treatment constr
_refine_ls_matrix_type full
_refine_ls_number_parameters 325
_refine_ls_number_reflns 6837
_refine_ls_number_restraints 0
_refine_ls_restrained_S_all 1.033
_refine_ls_R_factor_all 0.1117
_refine_ls_R_factor_gt 0.0592
_refine_ls_shift/su_max 0.004
_refine_ls_shift/su_mean 0.000
_refine_ls_structure_factor_coef Fsqd
_refine_ls_weighting_details 'calc w=1/[\s^2^(Fo^2^)+(0.0442P)^2^+0.7397P] where P=(Fo^2^+2Fc^2^)/3'
_refine_ls_weighting_scheme calc
_refine_ls_wR_factor_gt 0.1106
_refine_ls_wR_factor_ref 0.1288
_reflns_number_gt 4332
_reflns_number_total 6837
_reflns_threshold_expression >2sigma(I)
_cod_data_source_file eCrystal-717.cif
_cod_data_source_block 2009src0404
_cod_depositor_comments
;
Citation :
Coles, Simon J. and Hursthouse, Michael B. and Kilic, A. and 
Davies, David B. (2009) 
University of Southampton, Crystal Structure Report Archive. 
(doi:10.5258/ecrystals/717)

More at:
http://ecrystals.chem.soton.ac.uk/717/

The following automatic conversions were performed:

'_symmetry_cell_setting' value 'Triclinic' changed to 'triclinic'
according to the built-in table from CIF Core dictionary named
'cif_core.dic' version 2.4.1 from 2010-06-29.

Automatic conversion script
Id: cif_fix_values 3392 2015-05-12 13:50:21Z andrius 
;
_cod_original_sg_symbol_H-M P-1
_cod_database_code 1520357

loop_
_symmetry_equiv_pos_as_xyz
'x, y, z'
'-x, -y, -z'

loop_
_atom_site_label
_atom_site_type_symbol
_atom_site_fract_x
_atom_site_fract_y
_atom_site_fract_z
_atom_site_U_iso_or_equiv
_atom_site_adp_type
_atom_site_occupancy
_atom_site_symmetry_multiplicity
_atom_site_calc_flag
_atom_site_refinement_flags
_atom_site_disorder_assembly
_atom_site_disorder_group
C5 C 0.0303(5) 0.2571(4) 0.3132(3) 0.0259(10) Uani 1 1 d . . .
H5A H 0.0947 0.2640 0.2491 0.031 Uiso 1 1 calc R . .
H5B H -0.0674 0.2971 0.3044 0.031 Uiso 1 1 calc R . .
C1 C 0.0240(4) 0.1719(4) 0.7139(3) 0.0248(10) Uani 1 1 d . . .
H1A H -0.0155 0.2672 0.6978 0.030 Uiso 1 1 calc R . .
H1B H -0.0114 0.1387 0.7830 0.030 Uiso 1 1 calc R . .
C2 C -0.0238(5) 0.1055(4) 0.6583(3) 0.0227(10) Uani 1 1 d . . .
H2A H 0.0264 0.1269 0.5905 0.027 Uiso 1 1 calc R . .
H2B H -0.1265 0.1404 0.6618 0.027 Uiso 1 1 calc R . .
C3 C 0.0036(5) -0.0426(4) 0.6942(3) 0.0225(10) Uani 1 1 d . . .
H3A H 0.1060 -0.0767 0.6925 0.027 Uiso 1 1 calc R . .
H3B H -0.0484 -0.0635 0.7616 0.027 Uiso 1 1 calc R . .
C4 C -0.0394(5) -0.1132(4) 0.6384(3) 0.0224(10) Uani 1 1 d . . .
H4A H 0.0232 -0.1051 0.5737 0.027 Uiso 1 1 calc R . .
H4B H -0.1379 -0.0713 0.6317 0.027 Uiso 1 1 calc R . .
C6 C 0.0674(4) 0.3348(5) 0.3657(3) 0.0275(10) Uani 1 1 d . . .
H6A H 0.0512 0.4283 0.3325 0.033 Uiso 1 1 calc R . .
H6B H 0.0070 0.3265 0.4311 0.033 Uiso 1 1 calc R . .
C7 C 0.5695(4) 0.1263(4) 0.2243(3) 0.0248(10) Uani 1 1 d . . .
H7A H 0.5050 0.2133 0.2124 0.030 Uiso 1 1 calc R . .
H7B H 0.5492 0.0875 0.2937 0.030 Uiso 1 1 calc R . .
C8 C 0.5461(4) 0.0393(4) 0.1716(3) 0.0225(10) Uani 1 1 d . . .
H8A H 0.6111 -0.0473 0.1845 0.027 Uiso 1 1 calc R . .
H8B H 0.5705 0.0777 0.1023 0.027 Uiso 1 1 calc R . .
C9 C 0.3949(4) 0.0212(4) 0.1995(3) 0.0273(10) Uani 1 1 d . . .
H9A H 0.3299 0.1074 0.1852 0.033 Uiso 1 1 calc R . .
H9B H 0.3695 -0.0155 0.2691 0.033 Uiso 1 1 calc R . .
C10 C 0.3744(4) -0.0692(4) 0.1473(3) 0.0229(10) Uani 1 1 d . . .
H10A H 0.2716 -0.0634 0.1582 0.027 Uiso 1 1 calc R . .
H10B H 0.4109 -0.0379 0.0781 0.027 Uiso 1 1 calc R . .
C11 C 0.4474(5) -0.2112(4) 0.1776(3) 0.0274(10) Uani 1 1 d . . .
H11A H 0.5486 -0.2162 0.1727 0.033 Uiso 1 1 calc R . .
H11B H 0.4042 -0.2451 0.2453 0.033 Uiso 1 1 calc R . .
C12 C 0.5614(5) 0.2980(5) -0.1191(3) 0.0301(11) Uani 1 1 d . . .
H12A H 0.5129 0.3893 -0.1426 0.036 Uiso 1 1 calc R . .
H12B H 0.5151 0.2681 -0.0514 0.036 Uiso 1 1 calc R . .
N1 N 0.4235(3) 0.1918(3) 0.6063(2) 0.0209(8) Uani 1 1 d . . .
N2 N 0.4457(4) 0.2668(3) 0.4151(2) 0.0211(8) Uani 1 1 d . . .
N3 N 0.1919(3) 0.3279(3) 0.5349(2) 0.0231(8) Uani 1 1 d . . .
N4 N 0.9255(3) 0.2409(4) 0.0964(2) 0.0239(8) Uani 1 1 d . . .
N5 N 0.9264(3) 0.3251(4) -0.0927(2) 0.0239(8) Uani 1 1 d . . .
N6 N 0.6775(3) 0.3237(4) 0.0404(2) 0.0244(9) Uani 1 1 d . . .
O1 O 0.1812(3) 0.1458(3) 0.69055(19) 0.0205(6) Uani 1 1 d . . .
O2 O 0.2184(3) 0.2841(3) 0.36961(19) 0.0200(6) Uani 1 1 d . . .
O3 O 0.7173(3) 0.1393(3) 0.1906(2) 0.0242(7) Uani 1 1 d . . .
O4 O 0.7131(3) 0.2901(3) -0.12876(19) 0.0216(7) Uani 1 1 d . . .
P1 P 0.25840(11) 0.25473(10) 0.62430(7) 0.0177(2) Uani 1 1 d . . .
P2 P 0.51893(11) 0.21427(11) 0.50188(7) 0.0193(3) Uani 1 1 d . . .
P3 P 0.28294(11) 0.33583(11) 0.42926(7) 0.0189(3) Uani 1 1 d . . .
P4 P 0.75844(11) 0.26673(11) 0.12425(7) 0.0190(3) Uani 1 1 d . . .
P5 P 1.00988(11) 0.26219(11) -0.01064(8) 0.0217(3) Uani 1 1 d . . .
P6 P 0.75828(11) 0.35682(11) -0.06755(7) 0.0193(3) Uani 1 1 d . . .
Cl1 Cl 0.21773(11) 0.38392(10) 0.70500(7) 0.0262(3) Uani 1 1 d . . .
Cl2 Cl 0.66054(11) 0.04795(11) 0.48669(8) 0.0299(3) Uani 1 1 d . . .
Cl3 Cl 0.64850(12) 0.32961(11) 0.49010(8) 0.0317(3) Uani 1 1 d . . .
Cl4 Cl 0.26608(13) 0.52647(11) 0.36336(8) 0.0325(3) Uani 1 1 d . . .
Cl5 Cl 0.68685(11) 0.39170(10) 0.21097(7) 0.0258(3) Uani 1 1 d . . .
Cl6 Cl 1.15432(12) 0.36426(12) -0.02879(8) 0.0331(3) Uani 1 1 d . . .
Cl7 Cl 1.13687(13) 0.09203(12) -0.03435(10) 0.0414(3) Uani 1 1 d . . .
Cl8 Cl 0.68960(12) 0.54844(11) -0.12176(8) 0.0304(3) Uani 1 1 d . . .

loop_
_atom_site_aniso_label
_atom_site_aniso_U_11
_atom_site_aniso_U_22
_atom_site_aniso_U_33
_atom_site_aniso_U_23
_atom_site_aniso_U_13
_atom_site_aniso_U_12
C5 0.023(2) 0.026(2) 0.030(2) -0.004(2) -0.012(2) -0.0039(19)
C1 0.019(2) 0.028(3) 0.026(2) -0.009(2) 0.0035(19) -0.0099(19)
C2 0.023(2) 0.024(2) 0.020(2) -0.0037(18) -0.0044(18) -0.0069(19)
C3 0.026(2) 0.025(2) 0.017(2) -0.0021(18) -0.0057(18) -0.0089(19)
C4 0.023(2) 0.026(2) 0.018(2) -0.0036(18) -0.0057(18) -0.0065(19)
C6 0.021(2) 0.031(3) 0.037(3) -0.013(2) -0.014(2) -0.0031(19)
C7 0.023(2) 0.027(2) 0.024(2) -0.0040(19) -0.0020(19) -0.0102(19)
C8 0.026(2) 0.028(2) 0.015(2) -0.0083(18) -0.0011(18) -0.0091(19)
C9 0.021(2) 0.030(3) 0.035(3) -0.009(2) -0.006(2) -0.010(2)
C10 0.018(2) 0.028(2) 0.024(2) -0.0053(19) -0.0025(18) -0.0100(19)
C11 0.026(2) 0.027(3) 0.032(3) -0.002(2) -0.015(2) -0.008(2)
C12 0.021(2) 0.036(3) 0.041(3) -0.016(2) -0.013(2) -0.005(2)
N1 0.0186(18) 0.027(2) 0.0169(18) -0.0034(15) -0.0052(15) -0.0044(15)
N2 0.0221(19) 0.031(2) 0.0126(17) -0.0067(15) -0.0031(14) -0.0093(16)
N3 0.0186(18) 0.030(2) 0.0191(18) -0.0048(16) -0.0058(15) -0.0021(16)
N4 0.0177(18) 0.034(2) 0.0187(19) -0.0008(16) -0.0087(15) -0.0040(16)
N5 0.0169(18) 0.034(2) 0.0197(19) -0.0080(16) -0.0003(15) -0.0068(16)
N6 0.0134(17) 0.038(2) 0.0184(18) -0.0026(16) -0.0040(15) -0.0043(16)
O1 0.0214(15) 0.0212(16) 0.0200(15) -0.0033(12) -0.0032(12) -0.0095(12)
O2 0.0179(15) 0.0211(16) 0.0254(15) -0.0068(12) -0.0114(12) -0.0030(12)
O3 0.0217(16) 0.0264(17) 0.0258(16) -0.0024(13) -0.0058(13) -0.0107(13)
O4 0.0200(15) 0.0250(16) 0.0245(16) -0.0081(13) -0.0076(12) -0.0070(13)
P1 0.0180(5) 0.0187(6) 0.0167(5) -0.0042(4) -0.0040(4) -0.0042(4)
P2 0.0165(5) 0.0247(6) 0.0196(6) -0.0076(5) -0.0032(4) -0.0070(5)
P3 0.0218(6) 0.0204(6) 0.0164(5) -0.0020(4) -0.0057(4) -0.0082(5)
P4 0.0165(5) 0.0244(6) 0.0159(5) -0.0020(4) -0.0042(4) -0.0064(5)
P5 0.0164(6) 0.0281(6) 0.0225(6) -0.0077(5) -0.0035(5) -0.0067(5)
P6 0.0179(5) 0.0249(6) 0.0164(5) -0.0042(4) -0.0052(4) -0.0062(5)
Cl1 0.0298(6) 0.0248(6) 0.0277(6) -0.0118(5) -0.0052(5) -0.0071(5)
Cl2 0.0207(5) 0.0311(6) 0.0391(7) -0.0151(5) -0.0051(5) -0.0020(5)
Cl3 0.0294(6) 0.0373(7) 0.0373(7) -0.0123(5) -0.0072(5) -0.0173(5)
Cl4 0.0505(7) 0.0231(6) 0.0298(6) 0.0013(5) -0.0183(5) -0.0154(5)
Cl5 0.0290(6) 0.0253(6) 0.0249(6) -0.0078(5) -0.0039(5) -0.0089(5)
Cl6 0.0260(6) 0.0468(7) 0.0339(6) -0.0126(5) -0.0045(5) -0.0183(5)
Cl7 0.0305(7) 0.0366(7) 0.0544(8) -0.0205(6) -0.0070(6) 0.0041(5)
Cl8 0.0388(7) 0.0240(6) 0.0320(6) -0.0032(5) -0.0157(5) -0.0079(5)

loop_
_atom_type_symbol
_atom_type_description
_atom_type_scat_dispersion_real
_atom_type_scat_dispersion_imag
_atom_type_scat_source
C C 0.0033 0.0016 'International Tables Vol C Tables 4.2.6.8 and 6.1.1.4'
H H 0.0000 0.0000 'International Tables Vol C Tables 4.2.6.8 and 6.1.1.4'
N N 0.0061 0.0033 'International Tables Vol C Tables 4.2.6.8 and 6.1.1.4'
O O 0.0106 0.0060 'International Tables Vol C Tables 4.2.6.8 and 6.1.1.4'
P P 0.1023 0.0942 'International Tables Vol C Tables 4.2.6.8 and 6.1.1.4'
Cl Cl 0.1484 0.1585 'International Tables Vol C Tables 4.2.6.8 and 6.1.1.4'

loop_
_geom_angle_atom_site_label_1
_geom_angle_atom_site_label_2
_geom_angle_atom_site_label_3
_geom_angle
_geom_angle_site_symmetry_1
_geom_angle_site_symmetry_3
C6 C5 C4 115.1(4) . 2_556
O1 C1 C2 109.7(3) . .
C1 C2 C3 113.3(4) . .
C4 C3 C2 114.8(4) . .
C3 C4 C5 111.9(3) . 2_556
O2 C6 C5 108.5(3) . .
O3 C7 C8 108.7(3) . .
C7 C8 C9 113.3(3) . .
C8 C9 C10 112.5(3) . .
C11 C10 C9 114.2(4) . .
C12 C11 C10 113.9(4) 2_655 .
O4 C12 C11 107.6(3) . 2_655
P2 N1 P1 120.0(2) . .
P2 N2 P3 120.8(2) . .
P1 N3 P3 122.3(2) . .
P5 N4 P4 121.6(2) . .
P5 N5 P6 120.2(2) . .
P6 N6 P4 122.2(2) . .
C1 O1 P1 119.9(3) . .
C6 O2 P3 120.1(3) . .
C7 O3 P4 121.9(3) . .
C12 O4 P6 120.1(3) . .
O1 P1 N3 111.65(18) . .
O1 P1 N1 107.13(17) . .
N3 P1 N1 118.25(18) . .
O1 P1 Cl1 103.85(12) . .
N3 P1 Cl1 107.35(14) . .
N1 P1 Cl1 107.61(14) . .
N2 P2 N1 119.04(18) . .
N2 P2 Cl2 108.93(14) . .
N1 P2 Cl2 108.40(14) . .
N2 P2 Cl3 109.31(14) . .
N1 P2 Cl3 109.23(15) . .
Cl2 P2 Cl3 100.29(7) . .
O2 P3 N3 112.07(17) . .
O2 P3 N2 107.39(17) . .
N3 P3 N2 117.49(18) . .
O2 P3 Cl4 103.02(12) . .
N3 P3 Cl4 107.51(14) . .
N2 P3 Cl4 108.33(14) . .
O3 P4 N4 107.56(18) . .
O3 P4 N6 112.14(18) . .
N4 P4 N6 117.51(18) . .
O3 P4 Cl5 102.81(12) . .
N4 P4 Cl5 107.91(15) . .
N6 P4 Cl5 107.84(15) . .
N4 P5 N5 119.60(18) . .
N4 P5 Cl6 108.75(15) . .
N5 P5 Cl6 109.09(14) . .
N4 P5 Cl7 109.15(15) . .
N5 P5 Cl7 108.20(15) . .
Cl6 P5 Cl7 100.33(7) . .
O4 P6 N6 111.26(18) . .
O4 P6 N5 106.84(18) . .
N6 P6 N5 118.63(19) . .
O4 P6 Cl8 102.88(12) . .
N6 P6 Cl8 108.09(15) . .
N5 P6 Cl8 107.97(14) . .

loop_
_geom_bond_atom_site_label_1
_geom_bond_atom_site_label_2
_geom_bond_distance
_geom_bond_site_symmetry_2
C5 C6 1.503(6) .
C5 C4 1.521(6) 2_556
C1 O1 1.484(5) .
C1 C2 1.508(6) .
C2 C3 1.524(6) .
C3 C4 1.515(6) .
C4 C5 1.521(6) 2_556
C6 O2 1.479(5) .
C7 O3 1.466(5) .
C7 C8 1.513(6) .
C8 C9 1.519(6) .
C9 C10 1.525(6) .
C10 C11 1.516(6) .
C11 C12 1.514(6) 2_655
C12 O4 1.477(5) .
C12 C11 1.514(6) 2_655
N1 P2 1.578(3) .
N1 P1 1.587(3) .
N2 P2 1.571(4) .
N2 P3 1.581(4) .
N3 P1 1.580(4) .
N3 P3 1.581(3) .
N4 P5 1.573(3) .
N4 P4 1.578(3) .
N5 P5 1.579(4) .
N5 P6 1.585(3) .
N6 P6 1.578(3) .
N6 P4 1.583(4) .
O1 P1 1.554(3) .
O2 P3 1.556(3) .
O3 P4 1.548(3) .
O4 P6 1.562(3) .
P1 Cl1 2.0145(15) .
P2 Cl2 1.9968(15) .
P2 Cl3 2.0107(15) .
P3 Cl4 2.0160(15) .
P4 Cl5 2.0137(15) .
P5 Cl6 1.9989(16) .
P5 Cl7 2.0031(17) .
P6 Cl8 2.0131(15) .
